data_7039565
loop_
_publ_author_name
'Zhou, Wen'
'Watson, Michael B.'
'Zheng, Shuai'
'Rath, Nigam P.'
'Mirica, Liviu M.'

_publ_section_title
;
 Ligand effects on the properties of Ni(iii) complexes:
 aerobically-induced aromatic cyanation at room temperature.
;
_journal_issue 40
_journal_name_full 'Dalton transactions (Cambridge, England : 2003)'
_journal_page_first 15886
_journal_page_last 15893
_journal_paper_doi 10.1039/c6dt02185a
_journal_volume 45
_journal_year 2016
_chemical_formula_moiety 'C28 H40 N5 Ni O, 2(F6 Sb), C2 H3 N'
_chemical_formula_sum 'C30 H43 F12 N6 Ni O Sb2'
_chemical_formula_weight 1033.91
_space_group_crystal_system monoclinic
_space_group_IT_number 14
_space_group_name_Hall '-P 2yn'
_space_group_name_H-M_alt 'P 1 21/n 1'
_symmetry_space_group_name_Hall '-P 2yn'
_symmetry_space_group_name_H-M 'P 1 21/n 1'
_atom_sites_solution_hydrogens geom
_atom_sites_solution_primary direct
_atom_sites_solution_secondary difmap
_audit_creation_method SHELXL-2014/6
_audit_update_record
;
2016-03-07 deposited with the CCDC.
2016-06-16 downloaded from the CCDC.
;
_cell_angle_alpha 90
_cell_angle_beta 90.808(3)
_cell_angle_gamma 90
_cell_formula_units_Z 4
_cell_length_a 9.5192(5)
_cell_length_b 11.0107(6)
_cell_length_c 35.5858(18)
_cell_measurement_reflns_used 9867
_cell_measurement_temperature 100(2)
_cell_measurement_theta_max 27.52
_cell_measurement_theta_min 2.52
_cell_volume 3729.5(3)
_computing_cell_refinement 'Bruker SAINT'
_computing_data_collection 'Bruker APEX2'
_computing_data_reduction 'Bruker SAINT'
_computing_molecular_graphics 'Bruker SHELXTL'
_computing_publication_material 'Bruker SHELXTL'
_computing_structure_refinement 'SHELXL-2014/6 (Sheldrick, 2014)'
_computing_structure_solution 'SHELXT-2013 (Sheldrick, 2008)'
_diffrn_ambient_temperature 100(2)
_diffrn_measured_fraction_theta_full 0.997
_diffrn_measured_fraction_theta_max 0.990
_diffrn_measurement_device_type 'Bruker APEX-II CCD'
_diffrn_measurement_method '\f and \w scans'
_diffrn_radiation_type MoK\a
_diffrn_radiation_wavelength 0.71073
_diffrn_reflns_av_R_equivalents 0.0432
_diffrn_reflns_av_unetI/netI 0.0423
_diffrn_reflns_Laue_measured_fraction_full 0.997
_diffrn_reflns_Laue_measured_fraction_max 0.990
_diffrn_reflns_limit_h_max 12
_diffrn_reflns_limit_h_min -12
_diffrn_reflns_limit_k_max 14
_diffrn_reflns_limit_k_min -14
_diffrn_reflns_limit_l_max 45
_diffrn_reflns_limit_l_min -46
_diffrn_reflns_number 46378
_diffrn_reflns_point_group_measured_fraction_full 0.997
_diffrn_reflns_point_group_measured_fraction_max 0.990
_diffrn_reflns_theta_full 25.242
_diffrn_reflns_theta_max 27.671
_diffrn_reflns_theta_min 1.145
_exptl_absorpt_coefficient_mu 2.032
_exptl_absorpt_correction_T_max 0.7456
_exptl_absorpt_correction_T_min 0.6637
_exptl_absorpt_correction_type multi-scan
_exptl_absorpt_process_details 'sadabs v2014/4'
_exptl_crystal_colour blue
_exptl_crystal_density_diffrn 1.841
_exptl_crystal_density_method 'not measured'
_exptl_crystal_description plate
_exptl_crystal_F_000 2044
_exptl_crystal_size_max 0.273
_exptl_crystal_size_mid 0.175
_exptl_crystal_size_min 0.105
_refine_diff_density_max 0.721
_refine_diff_density_min -0.933
_refine_diff_density_rms 0.099
_refine_ls_extinction_method none
_refine_ls_goodness_of_fit_ref 1.023
_refine_ls_hydrogen_treatment constr
_refine_ls_matrix_type full
_refine_ls_number_parameters 489
_refine_ls_number_reflns 8625
_refine_ls_number_restraints 0
_refine_ls_restrained_S_all 1.023
_refine_ls_R_factor_all 0.0461
_refine_ls_R_factor_gt 0.0302
_refine_ls_shift/su_max 0.020
_refine_ls_shift/su_mean 0.000
_refine_ls_structure_factor_coef Fsqd
_refine_ls_weighting_details 'w=1/[\s^2^(Fo^2^)+(0.0220P)^2^+3.2089P] where P=(Fo^2^+2Fc^2^)/3'
_refine_ls_weighting_scheme calc
_refine_ls_wR_factor_gt 0.0582
_refine_ls_wR_factor_ref 0.0625
_reflns_Friedel_coverage 0.000
_reflns_number_gt 6856
_reflns_number_total 8625
_reflns_threshold_expression 'I > 2\s(I)'
_cod_data_source_file c6dt02185a2.cif
_cod_data_source_block l11415
_cod_depositor_comments 'Adding full bibliography for 7039563--7039565.cif.'
_cod_database_code 7039565
_shelx_space_group_comment
; 
The symmetry employed for this shelxl refinement is uniquely defined 
by the following loop, which should always be used as a source of 
symmetry information in preference to the above space-group names. 
They are only intended as comments. 
;
_shelx_estimated_absorpt_t_min 0.607
_shelx_estimated_absorpt_t_max 0.815
_shelxl_version_number 2014/6

loop_
_space_group_symop_operation_xyz
'x, y, z'
'-x+1/2, y+1/2, -z+1/2'
'-x, -y, -z'
'x-1/2, -y-1/2, z-1/2'

loop_
_atom_site_label
_atom_site_type_symbol
_atom_site_fract_x
_atom_site_fract_y
_atom_site_fract_z
_atom_site_U_iso_or_equiv
_atom_site_adp_type
_atom_site_occupancy
_atom_site_site_symmetry_order
_atom_site_calc_flag
_atom_site_refinement_flags_posn
_atom_site_refinement_flags_adp
_atom_site_refinement_flags_occupancy
_atom_site_disorder_assembly
_atom_site_disorder_group
Sb1 Sb 0.79231(2) 0.84176(2) 0.43998(2) 0.02109(6) Uani 1 1 d . . . . .
F1 F 0.66877(18) 0.91490(19) 0.47349(5) 0.0372(5) Uani 1 1 d . . . . .
F2 F 0.7437(2) 0.9551(2) 0.40328(5) 0.0455(6) Uani 1 1 d . . . . .
F3 F 0.9140(2) 0.76851(18) 0.40611(6) 0.0434(5) Uani 1 1 d . . . . .
F4 F 0.8410(3) 0.7286(2) 0.47666(6) 0.0601(7) Uani 1 1 d . . . . .
F5 F 0.9334(2) 0.9441(2) 0.45720(6) 0.0439(6) Uani 1 1 d . . . . .
F6 F 0.6475(3) 0.7422(3) 0.42298(7) 0.0809(10) Uani 1 1 d . . . . .
Sb2 Sb 0.55650(17) -0.04064(16) 0.24825(5) 0.0165(5) Uani 0.75(3) 1 d . . P A 1
Sb2' Sb 0.5565(6) -0.0305(10) 0.2461(2) 0.0416(17) Uani 0.25(3) 1 d . . P A 2
F7 F 0.49872(18) 0.11435(16) 0.26417(5) 0.0283(4) Uani 1 1 d . . . . .
F8 F 0.74247(18) 0.01638(17) 0.24818(5) 0.0300(4) Uani 1 1 d . . . . .
F9 F 0.6168(2) -0.19349(18) 0.23298(6) 0.0442(6) Uani 1 1 d . . . . .
F10 F 0.37032(18) -0.09167(18) 0.24641(6) 0.0427(6) Uani 1 1 d . . . . .
F11 F 0.5780(2) -0.08605(18) 0.29788(5) 0.0370(5) Uani 1 1 d . . . . .
F12 F 0.5377(2) 0.0055(2) 0.19782(5) 0.0453(6) Uani 1 1 d . . . . .
Ni1 Ni 0.36903(3) 0.26544(3) 0.37873(2) 0.01243(8) Uani 1 1 d . . . . .
O1 O 0.7248(2) 0.37259(19) 0.51295(6) 0.0225(5) Uani 1 1 d . . . . .
N1 N 0.1980(2) 0.3280(2) 0.39855(6) 0.0134(5) Uani 1 1 d . . . . .
N2 N 0.3937(2) 0.4639(2) 0.36713(6) 0.0136(5) Uani 1 1 d . . . . .
N3 N 0.3129(2) 0.1055(2) 0.41454(6) 0.0142(5) Uani 1 1 d . . . . .
N4 N 0.5462(2) 0.1984(2) 0.36042(6) 0.0155(5) Uani 1 1 d . . . . .
N5 N 0.2730(2) 0.2253(2) 0.32972(7) 0.0158(5) Uani 1 1 d . . . . .
C1 C 0.4636(3) 0.3067(3) 0.42398(7) 0.0131(6) Uani 1 1 d . . . . .
C2 C 0.5022(3) 0.2121(3) 0.44710(8) 0.0147(6) Uani 1 1 d . . . . .
C3 C 0.5899(3) 0.2385(3) 0.47741(8) 0.0173(6) Uani 1 1 d . . . . .
H3 H 0.6192 0.1758 0.4941 0.021 Uiso 1 1 calc R U . . .
C4 C 0.6347(3) 0.3575(3) 0.48325(8) 0.0168(6) Uani 1 1 d . . . . .
C5 C 0.5886(3) 0.4523(3) 0.46033(8) 0.0157(6) Uani 1 1 d . . . . .
H5 H 0.6176 0.5334 0.4653 0.019 Uiso 1 1 calc R U . . .
C6 C 0.4988(3) 0.4262(3) 0.42980(7) 0.0130(6) Uani 1 1 d . . . . .
C7 C 0.4324(3) 0.5190(3) 0.40489(8) 0.0159(6) Uani 1 1 d . . . . .
H7A H 0.4983 0.5873 0.4013 0.019 Uiso 1 1 calc R U . . .
H7B H 0.3468 0.5512 0.4169 0.019 Uiso 1 1 calc R U . . .
C8 C 0.2456(3) 0.4975(3) 0.35783(8) 0.0160(6) Uani 1 1 d . . . . .
H8A H 0.2238 0.4761 0.3314 0.019 Uiso 1 1 calc R U . . .
H8B H 0.2329 0.5862 0.3608 0.019 Uiso 1 1 calc R U . . .
C9 C 0.1468(3) 0.4306(3) 0.38353(8) 0.0155(6) Uani 1 1 d . . . . .
C10 C 0.0124(3) 0.4677(3) 0.39130(8) 0.0186(6) Uani 1 1 d . . . . .
H10 H -0.0243 0.5407 0.3808 0.022 Uiso 1 1 calc R U . . .
C11 C -0.0681(3) 0.3965(3) 0.41467(8) 0.0214(7) Uani 1 1 d . . . . .
H11 H -0.1620 0.4195 0.4198 0.026 Uiso 1 1 calc R U . . .
C12 C -0.0124(3) 0.2915(3) 0.43062(8) 0.0196(6) Uani 1 1 d . . . . .
H12 H -0.0671 0.2428 0.4469 0.023 Uiso 1 1 calc R U . . .
C13 C 0.1240(3) 0.2595(3) 0.42238(8) 0.0148(6) Uani 1 1 d . . . . .
C14 C 0.2032(3) 0.1563(3) 0.43970(8) 0.0160(6) Uani 1 1 d . . . . .
H14A H 0.1362 0.0910 0.4462 0.019 Uiso 1 1 calc R U . . .
H14B H 0.2487 0.1844 0.4633 0.019 Uiso 1 1 calc R U . . .
C15 C 0.4448(3) 0.0881(3) 0.43741(8) 0.0155(6) Uani 1 1 d . . . . .
H15A H 0.5146 0.0417 0.4229 0.019 Uiso 1 1 calc R U . . .
H15B H 0.4243 0.0424 0.4607 0.019 Uiso 1 1 calc R U . . .
C16 C 0.4958(3) 0.5071(3) 0.33684(8) 0.0157(6) Uani 1 1 d . . . . .
C17 C 0.4754(3) 0.6420(3) 0.32818(9) 0.0214(7) Uani 1 1 d . . . . .
H17A H 0.3806 0.6553 0.3179 0.032 Uiso 1 1 calc R U . . .
H17B H 0.5448 0.6679 0.3097 0.032 Uiso 1 1 calc R U . . .
H17C H 0.4879 0.6893 0.3513 0.032 Uiso 1 1 calc R U . . .
C18 C 0.6457(3) 0.4880(3) 0.35128(8) 0.0180(6) Uani 1 1 d . . . . .
H18A H 0.6674 0.5480 0.3709 0.027 Uiso 1 1 calc R U . . .
H18B H 0.7112 0.4976 0.3305 0.027 Uiso 1 1 calc R U . . .
H18C H 0.6549 0.4060 0.3618 0.027 Uiso 1 1 calc R U . . .
C19 C 0.4725(3) 0.4337(3) 0.30109(8) 0.0177(6) Uani 1 1 d . . . . .
H19A H 0.4951 0.3482 0.3059 0.027 Uiso 1 1 calc R U . . .
H19B H 0.5333 0.4650 0.2813 0.027 Uiso 1 1 calc R U . . .
H19C H 0.3740 0.4406 0.2930 0.027 Uiso 1 1 calc R U . . .
C20 C 0.2651(3) -0.0127(3) 0.39628(8) 0.0174(6) Uani 1 1 d . . . . .
C21 C 0.3662(3) -0.0491(3) 0.36530(8) 0.0202(6) Uani 1 1 d . . . . .
H21A H 0.3728 0.0170 0.3470 0.030 Uiso 1 1 calc R U . . .
H21B H 0.3314 -0.1225 0.3527 0.030 Uiso 1 1 calc R U . . .
H21C H 0.4593 -0.0650 0.3763 0.030 Uiso 1 1 calc R U . . .
C22 C 0.2605(3) -0.1166(3) 0.42488(9) 0.0227(7) Uani 1 1 d . . . . .
H22A H 0.3565 -0.1389 0.4324 0.034 Uiso 1 1 calc R U . . .
H22B H 0.2134 -0.1870 0.4135 0.034 Uiso 1 1 calc R U . . .
H22C H 0.2086 -0.0903 0.4470 0.034 Uiso 1 1 calc R U . . .
C23 C 0.1186(3) 0.0064(3) 0.37919(8) 0.0188(6) Uani 1 1 d . . . . .
H23A H 0.0508 0.0182 0.3994 0.028 Uiso 1 1 calc R U . . .
H23B H 0.0918 -0.0651 0.3643 0.028 Uiso 1 1 calc R U . . .
H23C H 0.1191 0.0782 0.3629 0.028 Uiso 1 1 calc R U . . .
C24 C 0.7990(3) 0.4843(3) 0.51526(9) 0.0237(7) Uani 1 1 d . . . . .
H24A H 0.8429 0.5014 0.4911 0.036 Uiso 1 1 calc R U . . .
H24B H 0.8717 0.4788 0.5350 0.036 Uiso 1 1 calc R U . . .
H24C H 0.7334 0.5499 0.5213 0.036 Uiso 1 1 calc R U . . .
C25 C 0.6511(3) 0.1656(2) 0.34967(8) 0.0157(6) Uani 1 1 d . . . . .
C26 C 0.7868(3) 0.1297(3) 0.33555(9) 0.0241(7) Uani 1 1 d . . . . .
H26A H 0.7805 0.1195 0.3082 0.036 Uiso 1 1 calc R U . . .
H26B H 0.8155 0.0528 0.3472 0.036 Uiso 1 1 calc R U . . .
H26C H 0.8563 0.1926 0.3417 0.036 Uiso 1 1 calc R U . . .
C27 C 0.2281(3) 0.1897(3) 0.30225(8) 0.0166(6) Uani 1 1 d . . . . .
C28 C 0.1708(3) 0.1385(3) 0.26784(8) 0.0258(7) Uani 1 1 d . . . . .
H28A H 0.2171 0.1754 0.2462 0.039 Uiso 1 1 calc R U . . .
H28B H 0.0697 0.1547 0.2663 0.039 Uiso 1 1 calc R U . . .
H28C H 0.1869 0.0506 0.2677 0.039 Uiso 1 1 calc R U . . .
N6 N 0.3613(4) 0.2687(4) 0.19279(11) 0.0637(11) Uani 1 1 d . . . . .
C29 C 0.4798(4) 0.2753(3) 0.19299(11) 0.0385(9) Uani 1 1 d . . . . .
C30 C 0.6321(4) 0.2825(4) 0.19260(13) 0.0517(11) Uani 1 1 d . . . . .
H30A H 0.6720 0.2115 0.2055 0.078 Uiso 1 1 calc R U . . .
H30B H 0.6629 0.3566 0.2055 0.078 Uiso 1 1 calc R U . . .
H30C H 0.6641 0.2841 0.1666 0.078 Uiso 1 1 calc R U . . .

loop_
_atom_site_aniso_label
_atom_site_aniso_U_11
_atom_site_aniso_U_22
_atom_site_aniso_U_33
_atom_site_aniso_U_23
_atom_site_aniso_U_13
_atom_site_aniso_U_12
Sb1 0.02197(11) 0.02372(12) 0.01758(11) 0.00308(9) 0.00056(8) -0.00533(9)
F1 0.0243(10) 0.0607(14) 0.0270(11) 0.0142(10) 0.0085(8) 0.0121(9)
F2 0.0420(12) 0.0655(15) 0.0291(11) 0.0244(11) 0.0080(9) 0.0199(11)
F3 0.0592(14) 0.0372(12) 0.0343(12) -0.0067(10) 0.0149(10) 0.0087(10)
F4 0.101(2) 0.0429(13) 0.0371(13) 0.0206(11) 0.0177(13) 0.0283(13)
F5 0.0290(11) 0.0633(15) 0.0394(12) -0.0188(11) 0.0044(9) -0.0170(10)
F6 0.0801(19) 0.108(2) 0.0544(16) -0.0160(16) 0.0038(14) -0.0740(17)
Sb2 0.0153(5) 0.0164(7) 0.0179(6) 0.0005(6) 0.0010(3) 0.0026(3)
Sb2' 0.0230(18) 0.054(3) 0.048(3) -0.034(2) 0.0099(16) -0.0080(16)
F7 0.0301(10) 0.0228(10) 0.0319(11) -0.0037(8) 0.0019(8) 0.0044(8)
F8 0.0191(9) 0.0399(11) 0.0311(11) -0.0062(9) 0.0062(8) -0.0063(8)
F9 0.0329(11) 0.0328(11) 0.0672(15) -0.0212(11) 0.0059(11) 0.0069(9)
F10 0.0180(10) 0.0379(12) 0.0722(16) -0.0179(11) 0.0026(10) -0.0036(9)
F11 0.0359(11) 0.0412(12) 0.0341(11) 0.0131(10) 0.0101(9) 0.0099(9)
F12 0.0472(13) 0.0676(15) 0.0210(11) -0.0062(10) -0.0046(9) 0.0046(11)
Ni1 0.01070(17) 0.01631(19) 0.01024(18) -0.00076(14) -0.00061(14) 0.00107(14)
O1 0.0248(11) 0.0268(12) 0.0156(11) 0.0021(9) -0.0106(9) -0.0064(9)
N1 0.0105(11) 0.0164(12) 0.0132(12) -0.0014(10) -0.0003(9) 0.0011(9)
N2 0.0110(11) 0.0184(12) 0.0113(12) -0.0013(10) -0.0032(9) 0.0013(9)
N3 0.0130(12) 0.0152(12) 0.0144(12) -0.0005(10) -0.0002(10) -0.0013(9)
N4 0.0151(12) 0.0177(13) 0.0135(12) 0.0018(10) -0.0012(10) 0.0013(10)
N5 0.0139(12) 0.0188(13) 0.0148(13) -0.0022(10) 0.0020(10) 0.0013(10)
C1 0.0089(13) 0.0207(15) 0.0096(14) -0.0011(11) -0.0019(10) -0.0015(11)
C2 0.0116(13) 0.0191(15) 0.0133(14) -0.0011(12) 0.0013(11) 0.0007(11)
C3 0.0170(14) 0.0219(16) 0.0131(14) 0.0037(12) -0.0008(11) 0.0011(12)
C4 0.0120(13) 0.0258(16) 0.0126(14) -0.0015(12) -0.0016(11) -0.0009(12)
C5 0.0134(14) 0.0191(15) 0.0148(14) -0.0041(12) 0.0030(11) -0.0020(11)
C6 0.0111(13) 0.0185(14) 0.0095(13) 0.0006(11) 0.0030(10) 0.0020(11)
C7 0.0155(14) 0.0172(15) 0.0151(15) -0.0004(12) 0.0008(11) 0.0009(11)
C8 0.0145(14) 0.0190(15) 0.0143(14) 0.0007(12) -0.0028(11) 0.0041(11)
C9 0.0146(14) 0.0202(15) 0.0115(14) -0.0043(12) -0.0039(11) -0.0005(12)
C10 0.0164(14) 0.0244(16) 0.0149(15) -0.0026(13) -0.0031(12) 0.0063(12)
C11 0.0133(14) 0.0352(19) 0.0158(15) -0.0060(14) -0.0008(12) 0.0048(13)
C12 0.0138(14) 0.0297(17) 0.0153(15) -0.0018(13) 0.0021(12) -0.0041(12)
C13 0.0135(14) 0.0186(15) 0.0123(14) -0.0040(12) -0.0039(11) -0.0018(11)
C14 0.0163(14) 0.0199(15) 0.0119(14) 0.0001(12) 0.0020(11) -0.0010(12)
C15 0.0141(14) 0.0167(14) 0.0155(15) 0.0026(12) -0.0006(11) 0.0009(11)
C16 0.0142(14) 0.0204(15) 0.0128(14) 0.0038(12) 0.0010(11) -0.0014(11)
C17 0.0225(16) 0.0189(16) 0.0228(16) 0.0062(13) -0.0003(13) -0.0007(13)
C18 0.0149(14) 0.0224(16) 0.0168(15) 0.0042(12) 0.0002(12) -0.0006(12)
C19 0.0164(14) 0.0241(16) 0.0126(14) 0.0033(12) 0.0008(11) 0.0007(12)
C20 0.0140(14) 0.0170(15) 0.0211(16) -0.0028(12) -0.0010(12) -0.0020(11)
C21 0.0205(15) 0.0178(15) 0.0223(16) -0.0041(13) -0.0018(12) -0.0004(12)
C22 0.0184(15) 0.0191(16) 0.0305(18) 0.0023(14) -0.0044(13) -0.0013(12)
C23 0.0158(15) 0.0196(15) 0.0210(16) -0.0017(13) -0.0045(12) -0.0037(12)
C24 0.0201(16) 0.0325(18) 0.0183(16) -0.0034(14) -0.0034(13) -0.0099(14)
C25 0.0195(15) 0.0140(14) 0.0135(14) 0.0020(12) -0.0034(12) 0.0003(12)
C26 0.0183(15) 0.0302(18) 0.0239(17) 0.0014(14) 0.0057(13) 0.0054(13)
C27 0.0150(14) 0.0169(15) 0.0179(16) 0.0007(12) 0.0031(12) 0.0036(12)
C28 0.0252(17) 0.0342(19) 0.0179(16) -0.0133(14) -0.0065(13) 0.0036(14)
N6 0.039(2) 0.078(3) 0.074(3) 0.043(2) -0.0062(19) 0.0028(19)
C29 0.037(2) 0.039(2) 0.039(2) 0.0197(18) -0.0060(17) -0.0006(18)
C30 0.035(2) 0.053(3) 0.067(3) 0.018(2) -0.010(2) -0.0150(19)

loop_
_atom_type_symbol
_atom_type_description
_atom_type_scat_dispersion_real
_atom_type_scat_dispersion_imag
_atom_type_scat_source
C C 0.0033 0.0016 'International Tables Vol C Tables 4.2.6.8 and 6.1.1.4'
H H 0.0000 0.0000 'International Tables Vol C Tables 4.2.6.8 and 6.1.1.4'
N N 0.0061 0.0033 'International Tables Vol C Tables 4.2.6.8 and 6.1.1.4'
O O 0.0106 0.0060 'International Tables Vol C Tables 4.2.6.8 and 6.1.1.4'
F F 0.0171 0.0103 'International Tables Vol C Tables 4.2.6.8 and 6.1.1.4'
Ni Ni 0.3393 1.1124 'International Tables Vol C Tables 4.2.6.8 and 6.1.1.4'
Sb Sb -0.5866 1.5461 'International Tables Vol C Tables 4.2.6.8 and 6.1.1.4'

loop_
_geom_angle_atom_site_label_1
_geom_angle_atom_site_label_2
_geom_angle_atom_site_label_3
_geom_angle
F5 Sb1 F6 178.53(12)
F5 Sb1 F4 90.18(11)
F6 Sb1 F4 90.55(13)
F5 Sb1 F2 89.78(10)
F6 Sb1 F2 89.49(12)
F4 Sb1 F2 179.96(14)
F5 Sb1 F3 91.30(9)
F6 Sb1 F3 89.97(11)
F4 Sb1 F3 90.73(9)
F2 Sb1 F3 89.27(9)
F5 Sb1 F1 89.23(9)
F6 Sb1 F1 89.50(11)
F4 Sb1 F1 89.65(9)
F2 Sb1 F1 90.35(8)
F3 Sb1 F1 179.35(9)
F11 Sb2 F10 92.55(12)
F11 Sb2 F9 90.23(12)
F10 Sb2 F9 90.80(12)
F11 Sb2 F12 179.13(13)
F10 Sb2 F12 88.29(12)
F9 Sb2 F12 89.51(12)
F11 Sb2 F8 90.01(11)
F10 Sb2 F8 177.16(13)
F9 Sb2 F8 90.43(11)
F12 Sb2 F8 89.16(11)
F11 Sb2 F7 89.22(11)
F10 Sb2 F7 90.12(10)
F9 Sb2 F7 178.94(14)
F12 Sb2 F7 91.03(11)
F8 Sb2 F7 88.67(11)
F12 Sb2' F7 96.9(6)
F12 Sb2' F8 93.4(5)
F7 Sb2' F8 92.0(4)
F12 Sb2' F10 90.2(3)
F7 Sb2' F10 91.3(3)
F8 Sb2' F10 174.8(8)
F12 Sb2' F9 90.0(3)
F7 Sb2' F9 173.0(7)
F8 Sb2' F9 89.0(3)
F10 Sb2' F9 87.3(4)
F12 Sb2' F11 174.7(6)
F7 Sb2' F11 88.2(3)
F8 Sb2' F11 87.9(3)
F10 Sb2' F11 88.2(4)
F9 Sb2' F11 84.9(5)
C1 Ni1 N1 89.82(10)
C1 Ni1 N4 88.39(10)
N1 Ni1 N4 177.65(10)
C1 Ni1 N5 178.08(11)
N1 Ni1 N5 91.14(9)
N4 Ni1 N5 90.69(9)
C1 Ni1 N2 82.66(10)
N1 Ni1 N2 78.95(9)
N4 Ni1 N2 102.32(9)
N5 Ni1 N2 95.89(9)
C1 Ni1 N3 79.56(10)
N1 Ni1 N3 82.09(9)
N4 Ni1 N3 96.09(9)
N5 Ni1 N3 102.22(9)
N2 Ni1 N3 153.95(8)
C4 O1 C24 117.2(2)
C9 N1 C13 122.4(2)
C9 N1 Ni1 117.61(18)
C13 N1 Ni1 119.22(18)
C8 N2 C7 108.4(2)
C8 N2 C16 111.9(2)
C7 N2 C16 110.5(2)
C8 N2 Ni1 100.45(16)
C7 N2 Ni1 104.60(16)
C16 N2 Ni1 120.04(16)
C14 N3 C15 108.0(2)
C14 N3 C20 111.6(2)
C15 N3 C20 111.5(2)
C14 N3 Ni1 102.74(16)
C15 N3 Ni1 101.79(15)
C20 N3 Ni1 120.07(17)
C25 N4 Ni1 176.5(2)
C27 N5 Ni1 171.5(2)
C6 C1 C2 125.0(3)
C6 C1 Ni1 118.1(2)
C2 C1 Ni1 116.6(2)
C1 C2 C3 117.4(3)
C1 C2 C15 117.1(2)
C3 C2 C15 125.4(3)
C2 C3 C4 119.5(3)
C2 C3 H3 120.2
C4 C3 H3 120.2
O1 C4 C5 123.6(3)
O1 C4 C3 114.7(3)
C5 C4 C3 121.7(3)
C4 C5 C6 118.9(3)
C4 C5 H5 120.6
C6 C5 H5 120.6
C1 C6 C5 117.3(3)
C1 C6 C7 117.9(2)
C5 C6 C7 124.7(3)
C6 C7 N2 110.5(2)
C6 C7 H7A 109.6
N2 C7 H7A 109.6
C6 C7 H7B 109.6
N2 C7 H7B 109.6
H7A C7 H7B 108.1
N2 C8 C9 109.8(2)
N2 C8 H8A 109.7
C9 C8 H8A 109.7
N2 C8 H8B 109.7
C9 C8 H8B 109.7
H8A C8 H8B 108.2
N1 C9 C10 120.3(3)
N1 C9 C8 115.3(2)
C10 C9 C8 124.4(3)
C9 C10 C11 118.5(3)
C9 C10 H10 120.7
C11 C10 H10 120.7
C10 C11 C12 120.4(3)
C10 C11 H11 119.8
C12 C11 H11 119.8
C13 C12 C11 118.7(3)
C13 C12 H12 120.7
C11 C12 H12 120.7
N1 C13 C12 119.6(3)
N1 C13 C14 115.0(2)
C12 C13 C14 125.3(3)
C13 C14 N3 113.0(2)
C13 C14 H14A 109.0
N3 C14 H14A 109.0
C13 C14 H14B 109.0
N3 C14 H14B 109.0
H14A C14 H14B 107.8
N3 C15 C2 107.8(2)
N3 C15 H15A 110.1
C2 C15 H15A 110.1
N3 C15 H15B 110.1
C2 C15 H15B 110.1
H15A C15 H15B 108.5
C19 C16 C18 109.5(2)
C19 C16 C17 109.3(2)
C18 C16 C17 108.5(2)
C19 C16 N2 109.6(2)
C18 C16 N2 108.6(2)
C17 C16 N2 111.2(2)
C16 C17 H17A 109.5
C16 C17 H17B 109.5
H17A C17 H17B 109.5
C16 C17 H17C 109.5
H17A C17 H17C 109.5
H17B C17 H17C 109.5
C16 C18 H18A 109.5
C16 C18 H18B 109.5
H18A C18 H18B 109.5
C16 C18 H18C 109.5
H18A C18 H18C 109.5
H18B C18 H18C 109.5
C16 C19 H19A 109.5
C16 C19 H19B 109.5
H19A C19 H19B 109.5
C16 C19 H19C 109.5
H19A C19 H19C 109.5
H19B C19 H19C 109.5
N3 C20 C21 110.2(2)
N3 C20 C23 108.6(2)
C21 C20 C23 109.3(2)
N3 C20 C22 111.5(2)
C21 C20 C22 108.0(2)
C23 C20 C22 109.4(2)
C20 C21 H21A 109.5
C20 C21 H21B 109.5
H21A C21 H21B 109.5
C20 C21 H21C 109.5
H21A C21 H21C 109.5
H21B C21 H21C 109.5
C20 C22 H22A 109.5
C20 C22 H22B 109.5
H22A C22 H22B 109.5
C20 C22 H22C 109.5
H22A C22 H22C 109.5
H22B C22 H22C 109.5
C20 C23 H23A 109.5
C20 C23 H23B 109.5
H23A C23 H23B 109.5
C20 C23 H23C 109.5
H23A C23 H23C 109.5
H23B C23 H23C 109.5
O1 C24 H24A 109.5
O1 C24 H24B 109.5
H24A C24 H24B 109.5
O1 C24 H24C 109.5
H24A C24 H24C 109.5
H24B C24 H24C 109.5
N4 C25 C26 177.2(3)
C25 C26 H26A 109.5
C25 C26 H26B 109.5
H26A C26 H26B 109.5
C25 C26 H26C 109.5
H26A C26 H26C 109.5
H26B C26 H26C 109.5
N5 C27 C28 177.3(3)
C27 C28 H28A 109.5
C27 C28 H28B 109.5
H28A C28 H28B 109.5
C27 C28 H28C 109.5
H28A C28 H28C 109.5
H28B C28 H28C 109.5
N6 C29 C30 178.9(5)
C29 C30 H30A 109.5
C29 C30 H30B 109.5
H30A C30 H30B 109.5
C29 C30 H30C 109.5
H30A C30 H30C 109.5
H30B C30 H30C 109.5

loop_
_geom_bond_atom_site_label_1
_geom_bond_atom_site_label_2
_geom_bond_distance
Sb1 F5 1.8506(19)
Sb1 F6 1.856(2)
Sb1 F4 1.859(2)
Sb1 F2 1.8607(19)
Sb1 F3 1.8667(19)
Sb1 F1 1.8690(18)
Sb2 F11 1.844(2)
Sb2 F10 1.859(2)
Sb2 F9 1.862(3)
Sb2 F12 1.871(3)
Sb2 F8 1.878(2)
Sb2 F7 1.883(2)
Sb2' F12 1.771(10)
Sb2' F7 1.808(8)
Sb2' F8 1.844(7)
Sb2' F10 1.896(7)
Sb2' F9 1.943(9)
Sb2' F11 1.949(11)
Ni1 C1 1.889(3)
Ni1 N1 1.912(2)
Ni1 N4 1.961(2)
Ni1 N5 2.007(2)
Ni1 N2 2.237(2)
Ni1 N3 2.243(2)
O1 C4 1.362(3)
O1 C24 1.420(3)
N1 C9 1.339(4)
N1 C13 1.342(3)
N2 C8 1.491(3)
N2 C7 1.515(3)
N2 C16 1.537(3)
N3 C14 1.494(3)
N3 C15 1.499(3)
N3 C20 1.522(4)
N4 C25 1.133(3)
N5 C27 1.131(4)
C1 C6 1.372(4)
C1 C2 1.374(4)
C2 C3 1.385(4)
C2 C15 1.508(4)
C3 C4 1.393(4)
C3 H3 0.9500
C4 C5 1.392(4)
C5 C6 1.403(4)
C5 H5 0.9500
C6 C7 1.488(4)
C7 H7A 0.9900
C7 H7B 0.9900
C8 C9 1.512(4)
C8 H8A 0.9900
C8 H8B 0.9900
C9 C10 1.375(4)
C10 C11 1.383(4)
C10 H10 0.9500
C11 C12 1.389(4)
C11 H11 0.9500
C12 C13 1.381(4)
C12 H12 0.9500
C13 C14 1.492(4)
C14 H14A 0.9900
C14 H14B 0.9900
C15 H15A 0.9900
C15 H15B 0.9900
C16 C19 1.521(4)
C16 C18 1.524(4)
C16 C17 1.529(4)
C17 H17A 0.9800
C17 H17B 0.9800
C17 H17C 0.9800
C18 H18A 0.9800
C18 H18B 0.9800
C18 H18C 0.9800
C19 H19A 0.9800
C19 H19B 0.9800
C19 H19C 0.9800
C20 C21 1.527(4)
C20 C23 1.528(4)
C20 C22 1.532(4)
C21 H21A 0.9800
C21 H21B 0.9800
C21 H21C 0.9800
C22 H22A 0.9800
C22 H22B 0.9800
C22 H22C 0.9800
C23 H23A 0.9800
C23 H23B 0.9800
C23 H23C 0.9800
C24 H24A 0.9800
C24 H24B 0.9800
C24 H24C 0.9800
C25 C26 1.448(4)
C26 H26A 0.9800
C26 H26B 0.9800
C26 H26C 0.9800
C27 C28 1.448(4)
C28 H28A 0.9800
C28 H28B 0.9800
C28 H28C 0.9800
N6 C29 1.131(4)
C29 C30 1.452(5)
C30 H30A 0.9800
C30 H30B 0.9800
C30 H30C 0.9800

loop_
_geom_hbond_atom_site_label_D
_geom_hbond_atom_site_label_H
_geom_hbond_atom_site_label_A
_geom_hbond_distance_DH
_geom_hbond_distance_HA
_geom_hbond_distance_DA
_geom_hbond_angle_DHA
_geom_hbond_site_symmetry_A
C7 H7A F6 0.99 2.34 3.258(4) 153.2 .
C14 H14A F5 0.99 2.55 3.534(3) 170.6 1_445
C14 H14B F4 0.99 2.50 3.268(3) 134.0 3_666
C15 H15A F2 0.99 2.49 3.436(3) 160.2 1_545
C18 H18C N4 0.98 2.51 3.343(4) 142.9 .
C19 H19A N4 0.98 2.59 3.409(4) 141.6 .
C19 H19B F8 0.98 2.46 3.376(3) 155.9 2_655
C21 H21A N4 0.98 2.63 3.225(4) 119.3 .
C21 H21A N5 0.98 2.55 3.389(4) 143.1 .
C23 H23A F5 0.98 2.49 3.380(4) 150.2 1_445
C23 H23C N5 0.98 2.49 3.338(4) 144.3 .
C24 H24A F4 0.98 2.55 3.048(4) 111.2 .
C26 H26A F8 0.98 2.44 3.371(4) 158.1 .
C26 H26B F2 0.98 2.38 3.115(4) 131.7 1_545
C28 H28A N6 0.98 2.57 3.551(5) 174.5 .
C28 H28B F9 0.98 2.44 3.304(4) 147.1 2
C28 H28C F10 0.98 2.47 3.263(4) 137.6 .
C30 H30B F11 0.98 2.55 3.131(4) 117.9 2_655

loop_
_geom_torsion_atom_site_label_1
_geom_torsion_atom_site_label_2
_geom_torsion_atom_site_label_3
_geom_torsion_atom_site_label_4
_geom_torsion
N1 Ni1 C1 C6 -77.4(2)
N4 Ni1 C1 C6 104.1(2)
N2 Ni1 C1 C6 1.5(2)
N3 Ni1 C1 C6 -159.4(2)
N1 Ni1 C1 C2 108.0(2)
N4 Ni1 C1 C2 -70.5(2)
N2 Ni1 C1 C2 -173.2(2)
N3 Ni1 C1 C2 25.97(19)
C6 C1 C2 C3 -3.9(4)
Ni1 C1 C2 C3 170.4(2)
C6 C1 C2 C15 175.9(3)
Ni1 C1 C2 C15 -9.9(3)
C1 C2 C3 C4 0.1(4)
C15 C2 C3 C4 -179.6(3)
C24 O1 C4 C5 -14.6(4)
C24 O1 C4 C3 165.9(2)
C2 C3 C4 O1 -177.6(2)
C2 C3 C4 C5 2.9(4)
O1 C4 C5 C6 178.2(2)
C3 C4 C5 C6 -2.3(4)
C2 C1 C6 C5 4.4(4)
Ni1 C1 C6 C5 -169.71(19)
C2 C1 C6 C7 -171.9(2)
Ni1 C1 C6 C7 14.0(3)
C4 C5 C6 C1 -1.2(4)
C4 C5 C6 C7 174.8(2)
C1 C6 C7 N2 -27.2(3)
C5 C6 C7 N2 156.8(2)
C8 N2 C7 C6 131.2(2)
C16 N2 C7 C6 -105.9(2)
Ni1 N2 C7 C6 24.7(2)
C7 N2 C8 C9 -70.1(3)
C16 N2 C8 C9 167.8(2)
Ni1 N2 C8 C9 39.2(2)
C13 N1 C9 C10 -2.1(4)
Ni1 N1 C9 C10 167.6(2)
C13 N1 C9 C8 178.9(2)
Ni1 N1 C9 C8 -11.4(3)
N2 C8 C9 N1 -23.5(3)
N2 C8 C9 C10 157.6(3)
N1 C9 C10 C11 -0.3(4)
C8 C9 C10 C11 178.5(3)
C9 C10 C11 C12 1.6(4)
C10 C11 C12 C13 -0.6(4)
C9 N1 C13 C12 3.2(4)
Ni1 N1 C13 C12 -166.3(2)
C9 N1 C13 C14 -173.3(2)
Ni1 N1 C13 C14 17.1(3)
C11 C12 C13 N1 -1.8(4)
C11 C12 C13 C14 174.3(3)
N1 C13 C14 N3 -31.5(3)
C12 C13 C14 N3 152.2(3)
C15 N3 C14 C13 134.6(2)
C20 N3 C14 C13 -102.4(3)
Ni1 N3 C14 C13 27.6(2)
C14 N3 C15 C2 -69.5(3)
C20 N3 C15 C2 167.5(2)
Ni1 N3 C15 C2 38.3(2)
C1 C2 C15 N3 -23.6(3)
C3 C2 C15 N3 156.1(3)
C8 N2 C16 C19 -69.5(3)
C7 N2 C16 C19 169.6(2)
Ni1 N2 C16 C19 47.8(3)
C8 N2 C16 C18 170.9(2)
C7 N2 C16 C18 50.0(3)
Ni1 N2 C16 C18 -71.8(2)
C8 N2 C16 C17 51.6(3)
C7 N2 C16 C17 -69.3(3)
Ni1 N2 C16 C17 168.86(18)
C14 N3 C20 C21 169.1(2)
C15 N3 C20 C21 -70.0(3)
Ni1 N3 C20 C21 48.8(3)
C14 N3 C20 C23 49.5(3)
C15 N3 C20 C23 170.4(2)
Ni1 N3 C20 C23 -70.8(2)
C14 N3 C20 C22 -71.1(3)
C15 N3 C20 C22 49.9(3)
Ni1 N3 C20 C22 168.65(17)
